data_7702722
loop_
_publ_author_name
'Clarke, Matthew L.'
'Holliday, Gemma L.'
'Slawin, Alexandra M. Z.'
'Woollins, J. Derek'

_publ_section_title
;
 Highly electron rich alkyl- and dialkyl-N-pyrrolidinyl phosphines: an
 evaluation of their electronic and structural properties
;
_journal_issue 6
_journal_name_full 'Journal of the Chemical Society, Dalton Transactions'
_journal_page_first 1093
_journal_paper_doi 10.1039/b108467d
_journal_year 2002
_chemical_formula_moiety 'C25 H52 Cl N2 O P2 Rh'
_chemical_formula_sum 'C25 H52 Cl N2 O P2 Rh'
_chemical_formula_weight 596.99
_space_group_IT_number 15
_space_group_name_Hall '-C 2yc'
_space_group_name_H-M_alt 'C 1 2/c 1'
_symmetry_cell_setting monoclinic
_symmetry_space_group_name_H-M 'C 1 2/c 1'
_atom_sites_solution_hydrogens geom
_atom_sites_solution_primary direct
_atom_sites_solution_secondary difmap
_audit_creation_method SHELXL-97
_cell_angle_alpha 90.00
_cell_angle_beta 116.033(2)
_cell_angle_gamma 90.00
_cell_formula_units_Z 12
_cell_length_a 26.7010(8)
_cell_length_b 15.1617(5)
_cell_length_c 24.5230(3)
_cell_measurement_reflns_used 108
_cell_measurement_temperature 293(2)
_cell_measurement_theta_max 168
_cell_measurement_theta_min 12
_cell_volume 8920.5(4)
_computing_cell_refinement SMART/SAINT
_computing_data_collection SMART
_computing_data_reduction SAINT
_computing_molecular_graphics SHELXTL
_computing_publication_material SHELXTL
_computing_structure_refinement 'SHELXL-97 (Sheldrick, 1997)'
_computing_structure_solution 'SHELXS-97 (Sheldrick, 1990)'
_diffrn_ambient_temperature 293(2)
_diffrn_detector_area_resol_mean 0.9
_diffrn_measured_fraction_theta_full 0.996
_diffrn_measured_fraction_theta_max 0.996
_diffrn_measurement_device_type CCD
_diffrn_measurement_method 'phi and omega scans'
_diffrn_radiation_monochromator graphite
_diffrn_radiation_source 'fine-focus sealed tube'
_diffrn_radiation_type MoK\a
_diffrn_radiation_wavelength 0.71073
_diffrn_reflns_av_R_equivalents 0.0610
_diffrn_reflns_av_sigmaI/netI 0.0557
_diffrn_reflns_limit_h_max 29
_diffrn_reflns_limit_h_min -29
_diffrn_reflns_limit_k_max 15
_diffrn_reflns_limit_k_min -16
_diffrn_reflns_limit_l_max 27
_diffrn_reflns_limit_l_min -27
_diffrn_reflns_number 22067
_diffrn_reflns_theta_full 23.29
_diffrn_reflns_theta_max 23.29
_diffrn_reflns_theta_min 1.64
_exptl_absorpt_coefficient_mu 0.791
_exptl_absorpt_correction_T_max 1.000000
_exptl_absorpt_correction_T_min 0.767656
_exptl_absorpt_correction_type sadabs
_exptl_crystal_colour yellow
_exptl_crystal_density_diffrn 1.334
_exptl_crystal_density_method 'not measured'
_exptl_crystal_description plate
_exptl_crystal_F_000 3792
_exptl_crystal_size_max .18
_exptl_crystal_size_mid .1
_exptl_crystal_size_min .04
_refine_diff_density_max 0.340
_refine_diff_density_min -0.332
_refine_diff_density_rms 0.073
_refine_ls_extinction_coef 0.00000(2)
_refine_ls_extinction_expression Fc^*^=kFc[1+0.001xFc^2^\l^3^/sin(2\q)]^-1/4^
_refine_ls_extinction_method SHELXL
_refine_ls_goodness_of_fit_ref 0.940
_refine_ls_hydrogen_treatment mixed
_refine_ls_matrix_type full
_refine_ls_number_parameters 436
_refine_ls_number_reflns 6403
_refine_ls_number_restraints 0
_refine_ls_restrained_S_all 0.940
_refine_ls_R_factor_all 0.0678
_refine_ls_R_factor_gt 0.0366
_refine_ls_shift/su_max 0.732
_refine_ls_shift/su_mean 0.005
_refine_ls_structure_factor_coef Fsqd
_refine_ls_weighting_details 'calc w=1/[\s^2^(Fo^2^)+(0.0454P)^2^+3.7903P] where P=(Fo^2^+2Fc^2^)/3'
_refine_ls_weighting_scheme calc
_refine_ls_wR_factor_gt 0.0752
_refine_ls_wR_factor_ref 0.0851
_reflns_number_gt 4491
_reflns_number_total 6403
_reflns_threshold_expression >2sigma(I)
_cod_data_source_file b108467d.txt
_cod_data_source_block 13
_cod_depositor_comments
;
The following automatic conversions were performed:

data item '_symmetry_cell_setting' value 'Monoclinic' was changed to
'monoclinic' in accordance with the
/home/saulius/struct/COD-crude-data/automatic-downloads/DataCite-retrospective/RSC/depositions/lib/dictionaries/cif_core.dic
dictionary named 'cif_core.dic' version 2.4.2 last updated on
2011-04-26.

Automatic conversion script
Id: cif_fix_values 6909 2019-04-08 15:41:33Z antanas 
;
_cod_original_sg_symbol_H-M C2/c
_cod_database_code 7702722

loop_
_symmetry_equiv_pos_as_xyz
'x, y, z'
'-x, y, -z+1/2'
'x+1/2, y+1/2, z'
'-x+1/2, y+1/2, -z+1/2'
'-x, -y, -z'
'x, -y, z-1/2'
'-x+1/2, -y+1/2, -z'
'x+1/2, -y+1/2, z-1/2'

loop_
_atom_site_label
_atom_site_type_symbol
_atom_site_fract_x
_atom_site_fract_y
_atom_site_fract_z
_atom_site_U_iso_or_equiv
_atom_site_adp_type
_atom_site_occupancy
_atom_site_symmetry_multiplicity
_atom_site_calc_flag
_atom_site_refinement_flags
Rh1 Rh -0.160820(14) 0.03573(2) 0.501938(14) 0.03747(12) Uani 1 1 d .
Cl1 Cl -0.08446(6) 0.12227(11) 0.50743(7) 0.0816(5) Uani 1 1 d .
P1 P -0.17568(5) -0.02638(8) 0.40734(5) 0.0377(3) Uani 1 1 d .
N1 N -0.21091(15) -0.1220(2) 0.39453(16) 0.0475(10) Uani 1 1 d .
C2 C -0.1939(2) -0.1922(3) 0.4402(2) 0.0741(16) Uani 1 1 d .
H2A H -0.1574 -0.2145 0.4477 0.089 Uiso 1 1 calc R
H2B H -0.1922 -0.1699 0.4781 0.089 Uiso 1 1 calc R
C3 C -0.2343(3) -0.2600(5) 0.4169(3) 0.137(3) Uani 1 1 d .
H3A H -0.2629 -0.2523 0.4308 0.165 Uiso 1 1 calc R
H3B H -0.2171 -0.3173 0.4301 0.165 Uiso 1 1 calc R
C4 C -0.2587(4) -0.2527(5) 0.3500(3) 0.133(3) Uani 1 1 d .
H4A H -0.2418 -0.2955 0.3338 0.159 Uiso 1 1 calc R
H4B H -0.2985 -0.2637 0.3323 0.159 Uiso 1 1 calc R
C5 C -0.2478(2) -0.1630(3) 0.3358(2) 0.0694(16) Uani 1 1 d .
H5A H -0.2823 -0.1301 0.3161 0.083 Uiso 1 1 calc R
H5B H -0.2297 -0.1644 0.3091 0.083 Uiso 1 1 calc R
C6 C -0.2235(2) 0.0509(3) 0.34623(19) 0.0495(12) Uani 1 1 d .
C7 C -0.2003(2) 0.1440(3) 0.3621(2) 0.0723(16) Uani 1 1 d .
H7A H -0.1939 0.1577 0.4029 0.108 Uiso 1 1 calc R
H7B H -0.2267 0.1851 0.3346 0.108 Uiso 1 1 calc R
H7C H -0.1659 0.1480 0.3588 0.108 Uiso 1 1 calc R
C8 C -0.2799(2) 0.0499(4) 0.3485(2) 0.0696(16) Uani 1 1 d .
H8A H -0.2960 -0.0079 0.3382 0.104 Uiso 1 1 calc R
H8B H -0.3044 0.0921 0.3201 0.104 Uiso 1 1 calc R
H8C H -0.2747 0.0649 0.3887 0.104 Uiso 1 1 calc R
C9 C -0.2328(2) 0.0305(4) 0.2809(2) 0.0768(17) Uani 1 1 d .
H9A H -0.2478 -0.0279 0.2699 0.115 Uiso 1 1 calc R
H9B H -0.1979 0.0343 0.2785 0.115 Uiso 1 1 calc R
H9C H -0.2585 0.0725 0.2535 0.115 Uiso 1 1 calc R
C10 C -0.1105(2) -0.0544(3) 0.3971(2) 0.0538(13) Uani 1 1 d .
C11 C -0.0846(2) 0.0260(4) 0.3814(3) 0.0792(18) Uani 1 1 d .
H11A H -0.0765 0.0704 0.4120 0.119 Uiso 1 1 calc R
H11B H -0.1102 0.0492 0.3428 0.119 Uiso 1 1 calc R
H11C H -0.0507 0.0088 0.3797 0.119 Uiso 1 1 calc R
C12 C -0.0688(2) -0.0919(4) 0.4582(2) 0.0763(17) Uani 1 1 d .
H12A H -0.0608 -0.0483 0.4893 0.115 Uiso 1 1 calc R
H12B H -0.0350 -0.1079 0.4559 0.115 Uiso 1 1 calc R
H12C H -0.0845 -0.1432 0.4678 0.115 Uiso 1 1 calc R
C13 C -0.1219(2) -0.1244(3) 0.3483(2) 0.0741(17) Uani 1 1 d .
H13A H -0.1381 -0.1755 0.3575 0.111 Uiso 1 1 calc R
H13B H -0.0876 -0.1406 0.3473 0.111 Uiso 1 1 calc R
H13C H -0.1473 -0.1013 0.3095 0.111 Uiso 1 1 calc R
P2 P -0.14812(4) 0.08163(7) 0.59976(5) 0.0362(3) Uani 1 1 d .
N21 N -0.20982(14) 0.0862(3) 0.60292(14) 0.0471(10) Uani 1 1 d .
C22 C -0.2232(2) 0.0689(4) 0.6539(2) 0.0707(17) Uani 1 1 d .
H22A H -0.2078 0.1145 0.6846 0.085 Uiso 1 1 calc R
H22B H -0.2086 0.0122 0.6723 0.085 Uiso 1 1 calc R
C23 C -0.2847(2) 0.0695(6) 0.6269(3) 0.114(3) Uani 1 1 d .
H23A H -0.2983 0.0103 0.6272 0.137 Uiso 1 1 calc R
H23B H -0.2971 0.1074 0.6503 0.137 Uiso 1 1 calc R
C24 C -0.3064(2) 0.1015(4) 0.5648(2) 0.0800(18) Uani 1 1 d .
H24A H -0.3330 0.1487 0.5580 0.096 Uiso 1 1 calc R
H24B H -0.3247 0.0543 0.5362 0.096 Uiso 1 1 calc R
C25 C -0.25720(19) 0.1344(4) 0.5574(2) 0.0660(15) Uani 1 1 d .
H25A H -0.2612 0.1222 0.5169 0.079 Uiso 1 1 calc R
H25B H -0.2526 0.1975 0.5646 0.079 Uiso 1 1 calc R
C26 C -0.10688(17) -0.0092(3) 0.65329(19) 0.0427(11) Uani 1 1 d .
C27 C -0.1428(2) -0.0932(3) 0.6362(2) 0.0676(15) Uani 1 1 d .
H27A H -0.1561 -0.1046 0.5936 0.101 Uiso 1 1 calc R
H27B H -0.1740 -0.0852 0.6453 0.101 Uiso 1 1 calc R
H27C H -0.1208 -0.1422 0.6590 0.101 Uiso 1 1 calc R
C28 C -0.05642(19) -0.0277(4) 0.6407(2) 0.0647(14) Uani 1 1 d .
H28A H -0.0689 -0.0395 0.5983 0.097 Uiso 1 1 calc R
H28B H -0.0365 -0.0780 0.6639 0.097 Uiso 1 1 calc R
H28C H -0.0322 0.0227 0.6521 0.097 Uiso 1 1 calc R
C29 C -0.0859(2) 0.0086(4) 0.7208(2) 0.0635(14) Uani 1 1 d .
H29A H -0.1170 0.0202 0.7296 0.095 Uiso 1 1 calc R
H29B H -0.0615 0.0589 0.7321 0.095 Uiso 1 1 calc R
H29C H -0.0659 -0.0420 0.7435 0.095 Uiso 1 1 calc R
C30 C -0.1147(2) 0.1922(3) 0.6299(2) 0.0547(13) Uani 1 1 d .
C31 C -0.0510(2) 0.1945(4) 0.6523(2) 0.0759(17) Uani 1 1 d .
H31A H -0.0338 0.1535 0.6851 0.114 Uiso 1 1 calc R
H31B H -0.0375 0.2529 0.6660 0.114 Uiso 1 1 calc R
H31C H -0.0422 0.1785 0.6196 0.114 Uiso 1 1 calc R
C32 C -0.1273(3) 0.2243(4) 0.6823(2) 0.0858(19) Uani 1 1 d .
H32A H -0.1105 0.1848 0.7161 0.129 Uiso 1 1 calc R
H32B H -0.1668 0.2256 0.6690 0.129 Uiso 1 1 calc R
H32C H -0.1123 0.2825 0.6944 0.129 Uiso 1 1 calc R
C33 C -0.1417(2) 0.2587(3) 0.5774(3) 0.0793(17) Uani 1 1 d .
H33A H -0.1814 0.2581 0.5632 0.119 Uiso 1 1 calc R
H33B H -0.1329 0.2426 0.5448 0.119 Uiso 1 1 calc R
H33C H -0.1277 0.3168 0.5915 0.119 Uiso 1 1 calc R
C34 C -0.2214(2) -0.0228(3) 0.49581(19) 0.0489(12) Uani 1 1 d .
O34 O -0.25931(14) -0.0577(2) 0.49222(14) 0.0667(10) Uani 1 1 d .
Rh2 Rh 0.0000 0.59711(3) 0.7500 0.03621(15) Uani 1 2 d S
Cl2 Cl 0.0000 0.75380(11) 0.7500 0.0703(6) Uani 1 2 d S
P3 P 0.00212(5) 0.58996(7) 0.65424(5) 0.0368(3) Uani 1 1 d .
N41 N 0.03054(15) 0.4938(2) 0.64667(15) 0.0472(10) Uani 1 1 d .
C42 C 0.0847(2) 0.4644(4) 0.6927(2) 0.0677(15) Uani 1 1 d .
H42A H 0.0870 0.4704 0.7331 0.081 Uiso 1 1 calc R
H42B H 0.1146 0.4982 0.6905 0.081 Uiso 1 1 calc R
C43 C 0.0879(3) 0.3702(4) 0.6777(2) 0.095(2) Uani 1 1 d .
H43A H 0.1263 0.3514 0.6922 0.114 Uiso 1 1 calc R
H43B H 0.0696 0.3328 0.6956 0.114 Uiso 1 1 calc R
C44 C 0.0588(3) 0.3665(4) 0.6110(3) 0.109(3) Uani 1 1 d .
H44A H 0.0393 0.3108 0.5978 0.131 Uiso 1 1 calc R
H44B H 0.0852 0.3723 0.5939 0.131 Uiso 1 1 calc R
C45 C 0.0180(2) 0.4418(3) 0.5909(2) 0.0681(16) Uani 1 1 d .
H45A H 0.0230 0.4775 0.5608 0.082 Uiso 1 1 calc R
H45B H -0.0200 0.4201 0.5735 0.082 Uiso 1 1 calc R
C46 C -0.07291(18) 0.5857(3) 0.59570(19) 0.0461(12) Uani 1 1 d .
C47 C -0.0976(2) 0.4996(3) 0.6063(2) 0.0648(15) Uani 1 1 d .
H47A H -0.0907 0.4960 0.6481 0.097 Uiso 1 1 calc R
H47B H -0.0805 0.4503 0.5965 0.097 Uiso 1 1 calc R
H47C H -0.1371 0.4986 0.5809 0.097 Uiso 1 1 calc R
C48 C -0.0835(2) 0.5917(4) 0.52923(19) 0.0669(15) Uani 1 1 d .
H48A H -0.0641 0.5448 0.5203 0.100 Uiso 1 1 calc R
H48B H -0.0703 0.6475 0.5222 0.100 Uiso 1 1 calc R
H48C H -0.1228 0.5867 0.5035 0.100 Uiso 1 1 calc R
C49 C -0.1041(2) 0.6616(4) 0.6090(2) 0.0684(15) Uani 1 1 d .
H49A H -0.0977 0.6588 0.6506 0.103 Uiso 1 1 calc R
H49B H -0.1433 0.6565 0.5831 0.103 Uiso 1 1 calc R
H49C H -0.0907 0.7170 0.6016 0.103 Uiso 1 1 calc R
C50 C 0.0416(2) 0.6786(3) 0.6341(2) 0.0594(14) Uani 1 1 d .
C51 C 0.0579(2) 0.6478(4) 0.5843(3) 0.0841(18) Uani 1 1 d .
H51A H 0.0248 0.6379 0.5473 0.126 Uiso 1 1 calc R
H51B H 0.0788 0.5940 0.5968 0.126 Uiso 1 1 calc R
H51C H 0.0802 0.6923 0.5777 0.126 Uiso 1 1 calc R
C52 C 0.0950(2) 0.6965(4) 0.6925(3) 0.091(2) Uani 1 1 d .
H52A H 0.0853 0.7168 0.7237 0.136 Uiso 1 1 calc R
H52B H 0.1168 0.7407 0.6848 0.136 Uiso 1 1 calc R
H52C H 0.1163 0.6431 0.7056 0.136 Uiso 1 1 calc R
C53 C 0.0091(2) 0.7657(3) 0.6137(3) 0.0790(17) Uani 1 1 d .
H53A H -0.0010 0.7861 0.6446 0.119 Uiso 1 1 calc R
H53B H -0.0240 0.7562 0.5767 0.119 Uiso 1 1 calc R
H53C H 0.0320 0.8092 0.6070 0.119 Uiso 1 1 calc R
C54 C 0.0000 0.4791(5) 0.7500 0.0483(17) Uani 1 2 d S
O54 O 0.0000 0.4030(3) 0.7500 0.0739(15) Uani 1 2 d S

loop_
_atom_site_aniso_label
_atom_site_aniso_U_11
_atom_site_aniso_U_22
_atom_site_aniso_U_33
_atom_site_aniso_U_23
_atom_site_aniso_U_13
_atom_site_aniso_U_12
Rh1 0.0346(2) 0.0485(2) 0.03156(19) -0.00463(17) 0.01662(15) -0.00601(17)
Cl1 0.0760(10) 0.1085(12) 0.0780(9) -0.0356(9) 0.0501(8) -0.0463(9)
P1 0.0424(7) 0.0418(7) 0.0328(6) -0.0014(5) 0.0201(5) -0.0027(6)
N1 0.056(2) 0.044(2) 0.039(2) -0.0022(19) 0.0184(19) -0.0090(19)
C2 0.099(5) 0.051(3) 0.071(4) 0.008(3) 0.036(3) -0.005(3)
C3 0.161(8) 0.083(5) 0.119(7) 0.024(5) 0.016(6) -0.059(5)
C4 0.182(8) 0.092(5) 0.087(5) -0.009(4) 0.025(5) -0.075(5)
C5 0.083(4) 0.063(4) 0.050(3) -0.014(3) 0.018(3) -0.024(3)
C6 0.059(3) 0.052(3) 0.035(3) 0.000(2) 0.020(2) 0.006(2)
C7 0.102(4) 0.049(3) 0.070(4) 0.006(3) 0.041(3) 0.006(3)
C8 0.065(4) 0.079(4) 0.053(3) 0.010(3) 0.015(3) 0.019(3)
C9 0.110(5) 0.079(4) 0.038(3) 0.005(3) 0.028(3) 0.013(4)
C10 0.059(3) 0.058(3) 0.058(3) -0.009(3) 0.038(3) -0.002(3)
C11 0.080(4) 0.093(5) 0.098(4) -0.017(4) 0.070(4) -0.024(3)
C12 0.050(3) 0.106(5) 0.074(4) 0.005(4) 0.028(3) 0.016(3)
C13 0.094(4) 0.071(4) 0.088(4) -0.010(3) 0.067(4) 0.005(3)
P2 0.0348(6) 0.0425(7) 0.0292(6) -0.0007(5) 0.0122(5) 0.0016(5)
N21 0.036(2) 0.074(3) 0.031(2) 0.0039(19) 0.0146(17) 0.009(2)
C22 0.062(4) 0.120(5) 0.039(3) 0.004(3) 0.031(3) 0.012(3)
C23 0.050(4) 0.216(9) 0.084(5) 0.053(5) 0.035(3) 0.014(4)
C24 0.043(3) 0.124(5) 0.071(4) 0.011(4) 0.024(3) 0.015(3)
C25 0.052(3) 0.100(4) 0.044(3) 0.017(3) 0.020(3) 0.028(3)
C26 0.035(3) 0.050(3) 0.038(3) 0.006(2) 0.011(2) 0.003(2)
C27 0.069(4) 0.050(3) 0.066(3) 0.013(3) 0.013(3) 0.001(3)
C28 0.052(3) 0.075(4) 0.062(3) 0.003(3) 0.020(3) 0.018(3)
C29 0.053(3) 0.088(4) 0.038(3) 0.007(3) 0.011(2) 0.011(3)
C30 0.062(3) 0.049(3) 0.048(3) -0.013(2) 0.019(3) -0.008(3)
C31 0.082(4) 0.066(4) 0.066(4) -0.016(3) 0.021(3) -0.035(3)
C32 0.118(5) 0.070(4) 0.069(4) -0.029(3) 0.041(4) 0.000(4)
C33 0.104(5) 0.042(3) 0.085(4) 0.001(3) 0.036(4) -0.001(3)
C34 0.056(3) 0.063(3) 0.029(2) -0.005(2) 0.020(2) 0.000(3)
O34 0.050(2) 0.099(3) 0.053(2) -0.0084(19) 0.0242(18) -0.028(2)
Rh2 0.0441(3) 0.0331(3) 0.0326(3) 0.000 0.0178(2) 0.000
Cl2 0.1133(17) 0.0375(10) 0.0608(11) 0.000 0.0387(12) 0.000
P3 0.0374(6) 0.0398(7) 0.0351(6) 0.0042(5) 0.0176(5) 0.0014(6)
N41 0.055(3) 0.050(2) 0.037(2) 0.0028(18) 0.021(2) 0.0144(19)
C42 0.066(4) 0.080(4) 0.054(3) 0.011(3) 0.024(3) 0.026(3)
C43 0.117(5) 0.097(5) 0.065(4) 0.010(4) 0.034(4) 0.058(4)
C44 0.172(7) 0.090(5) 0.062(4) 0.011(4) 0.047(4) 0.075(5)
C45 0.096(4) 0.070(4) 0.043(3) -0.001(3) 0.035(3) 0.026(3)
C46 0.042(3) 0.052(3) 0.040(3) -0.002(2) 0.014(2) 0.002(2)
C47 0.047(3) 0.077(4) 0.062(3) -0.003(3) 0.016(3) -0.015(3)
C48 0.074(4) 0.080(4) 0.033(3) 0.005(3) 0.011(3) 0.010(3)
C49 0.046(3) 0.085(4) 0.062(3) -0.004(3) 0.014(3) 0.014(3)
C50 0.063(3) 0.060(3) 0.062(3) 0.006(3) 0.034(3) -0.008(3)
C51 0.090(4) 0.100(5) 0.091(4) 0.013(4) 0.066(4) -0.011(4)
C52 0.066(4) 0.098(5) 0.105(5) 0.004(4) 0.036(4) -0.036(4)
C53 0.104(5) 0.056(4) 0.085(4) 0.021(3) 0.049(4) -0.010(3)
C54 0.071(5) 0.042(5) 0.036(4) 0.000 0.027(3) 0.000
O54 0.128(5) 0.037(3) 0.070(3) 0.000 0.056(3) 0.000

loop_
_atom_type_symbol
_atom_type_description
_atom_type_scat_dispersion_real
_atom_type_scat_dispersion_imag
_atom_type_scat_source
C C 0.0033 0.0016 'International Tables Vol C Tables 4.2.6.8 and 6.1.1.4'
H H 0.0000 0.0000 'International Tables Vol C Tables 4.2.6.8 and 6.1.1.4'
N N 0.0061 0.0033 'International Tables Vol C Tables 4.2.6.8 and 6.1.1.4'
O O 0.0106 0.0060 'International Tables Vol C Tables 4.2.6.8 and 6.1.1.4'
P P 0.1023 0.0942 'International Tables Vol C Tables 4.2.6.8 and 6.1.1.4'
Cl Cl 0.1484 0.1585 'International Tables Vol C Tables 4.2.6.8 and 6.1.1.4'
Rh Rh -1.1178 0.9187 'International Tables Vol C Tables 4.2.6.8 and 6.1.1.4'

loop_
_geom_angle_atom_site_label_1
_geom_angle_atom_site_label_2
_geom_angle_atom_site_label_3
_geom_angle
_geom_angle_site_symmetry_1
_geom_angle_site_symmetry_3
C34 Rh1 P1 87.94(14) . .
C34 Rh1 P2 87.32(13) . .
P1 Rh1 P2 173.43(4) . .
C34 Rh1 Cl1 175.98(16) . .
P1 Rh1 Cl1 92.62(4) . .
P2 Rh1 Cl1 92.43(4) . .
N1 P1 C6 105.0(2) . .
N1 P1 C10 104.5(2) . .
C6 P1 C10 111.7(2) . .
N1 P1 Rh1 111.41(13) . .
C6 P1 Rh1 107.14(14) . .
C10 P1 Rh1 116.48(15) . .
C2 N1 C5 106.8(4) . .
C2 N1 P1 121.6(3) . .
C5 N1 P1 128.6(3) . .
C3 C2 N1 107.0(5) . .
C2 C3 C4 106.2(6) . .
C5 C4 C3 107.2(5) . .
C4 C5 N1 106.0(4) . .
C7 C6 C8 107.2(4) . .
C7 C6 C9 108.3(4) . .
C8 C6 C9 108.9(4) . .
C7 C6 P1 108.4(3) . .
C8 C6 P1 107.3(3) . .
C9 C6 P1 116.4(3) . .
C12 C10 C13 108.5(4) . .
C12 C10 C11 109.1(4) . .
C13 C10 C11 108.3(4) . .
C12 C10 P1 105.4(3) . .
C13 C10 P1 112.2(3) . .
C11 C10 P1 113.2(3) . .
N21 P2 C26 106.38(19) . .
N21 P2 C30 104.4(2) . .
C26 P2 C30 110.1(2) . .
N21 P2 Rh1 110.46(12) . .
C26 P2 Rh1 105.65(14) . .
C30 P2 Rh1 119.21(15) . .
C25 N21 C22 106.7(3) . .
C25 N21 P2 121.4(3) . .
C22 N21 P2 129.9(3) . .
N21 C22 C23 104.8(4) . .
C24 C23 C22 109.1(4) . .
C23 C24 C25 105.7(4) . .
N21 C25 C24 104.7(4) . .
C29 C26 C27 109.4(4) . .
C29 C26 C28 108.3(4) . .
C27 C26 C28 106.9(4) . .
C29 C26 P2 116.8(3) . .
C27 C26 P2 108.1(3) . .
C28 C26 P2 106.8(3) . .
C33 C30 C31 108.8(4) . .
C33 C30 C32 107.3(4) . .
C31 C30 C32 107.8(4) . .
C33 C30 P2 106.6(3) . .
C31 C30 P2 114.6(3) . .
C32 C30 P2 111.5(4) . .
O34 C34 Rh1 178.8(5) . .
C54 Rh2 P3 87.39(3) . 2_556
C54 Rh2 P3 87.39(3) . .
P3 Rh2 P3 174.77(6) 2_556 .
C54 Rh2 Cl2 180.000(1) . .
P3 Rh2 Cl2 92.61(3) 2_556 .
P3 Rh2 Cl2 92.61(3) . .
N41 P3 C46 105.4(2) . .
N41 P3 C50 104.7(2) . .
C46 P3 C50 110.6(2) . .
N41 P3 Rh2 110.75(13) . .
C46 P3 Rh2 106.01(14) . .
C50 P3 Rh2 118.71(16) . .
C42 N41 C45 107.2(4) . .
C42 N41 P3 121.2(3) . .
C45 N41 P3 129.0(3) . .
N41 C42 C43 104.3(4) . .
C44 C43 C42 104.6(5) . .
C43 C44 C45 106.8(5) . .
N41 C45 C44 105.3(4) . .
C48 C46 C47 109.8(4) . .
C48 C46 C49 108.5(4) . .
C47 C46 C49 106.8(4) . .
C48 C46 P3 116.6(3) . .
C47 C46 P3 107.0(3) . .
C49 C46 P3 107.9(3) . .
C53 C50 C51 108.6(4) . .
C53 C50 C52 108.2(5) . .
C51 C50 C52 108.9(4) . .
C53 C50 P3 113.1(4) . .
C51 C50 P3 111.9(4) . .
C52 C50 P3 106.0(3) . .
O54 C54 Rh2 180.000(1) . .

loop_
_geom_bond_atom_site_label_1
_geom_bond_atom_site_label_2
_geom_bond_distance
_geom_bond_site_symmetry_2
Rh1 C34 1.793(5) .
Rh1 P1 2.3702(11) .
Rh1 P2 2.3749(11) .
Rh1 Cl1 2.3782(13) .
P1 N1 1.681(4) .
P1 C6 1.889(5) .
P1 C10 1.912(5) .
N1 C2 1.465(6) .
N1 C5 1.479(5) .
C2 C3 1.417(7) .
C3 C4 1.480(9) .
C4 C5 1.464(8) .
C6 C7 1.522(6) .
C6 C8 1.533(6) .
C6 C9 1.541(6) .
C10 C12 1.532(7) .
C10 C13 1.527(6) .
C10 C11 1.531(7) .
P2 N21 1.684(3) .
P2 C26 1.887(4) .
P2 C30 1.891(5) .
N21 C25 1.463(5) .
N21 C22 1.468(5) .
C22 C23 1.475(7) .
C23 C24 1.455(7) .
C24 C25 1.488(7) .
C26 C29 1.522(6) .
C26 C27 1.538(6) .
C26 C28 1.534(6) .
C30 C33 1.542(7) .
C30 C31 1.540(7) .
C30 C32 1.543(6) .
C34 O34 1.111(5) .
Rh2 C54 1.789(7) .
Rh2 P3 2.3761(10) 2_556
Rh2 P3 2.3762(10) .
Rh2 Cl2 2.3757(18) .
P3 N41 1.691(4) .
P3 C46 1.885(4) .
P3 C50 1.903(5) .
N41 C42 1.460(6) .
N41 C45 1.485(5) .
C42 C43 1.487(7) .
C43 C44 1.471(7) .
C44 C45 1.502(7) .
C46 C48 1.530(6) .
C46 C47 1.536(6) .
C46 C49 1.537(6) .
C50 C53 1.538(7) .
C50 C51 1.538(7) .
C50 C52 1.539(7) .
C54 O54 1.154(7) .

loop_
_geom_torsion_atom_site_label_1
_geom_torsion_atom_site_label_2
_geom_torsion_atom_site_label_3
_geom_torsion_atom_site_label_4
_geom_torsion
_geom_torsion_site_symmetry_1
C34 Rh1 P1 N1 -25.5(2) .
P2 Rh1 P1 N1 18.4(4) .
Cl1 Rh1 P1 N1 158.50(15) .
C34 Rh1 P1 C6 88.8(2) .
P2 Rh1 P1 C6 132.7(4) .
Cl1 Rh1 P1 C6 -87.18(17) .
C34 Rh1 P1 C10 -145.2(2) .
P2 Rh1 P1 C10 -101.4(4) .
Cl1 Rh1 P1 C10 38.73(18) .
C6 P1 N1 C2 -165.3(4) .
C10 P1 N1 C2 76.9(4) .
Rh1 P1 N1 C2 -49.7(4) .
C6 P1 N1 C5 37.0(5) .
C10 P1 N1 C5 -80.7(5) .
Rh1 P1 N1 C5 152.7(4) .
C5 N1 C2 C3 -22.3(7) .
P1 N1 C2 C3 175.8(5) .
N1 C2 C3 C4 26.5(9) .
C2 C3 C4 C5 -20.9(10) .
C3 C4 C5 N1 7.0(9) .
C2 N1 C5 C4 8.9(7) .
P1 N1 C5 C4 169.1(5) .
N1 P1 C6 C7 168.2(3) .
C10 P1 C6 C7 -79.0(4) .
Rh1 P1 C6 C7 49.7(3) .
N1 P1 C6 C8 52.8(4) .
C10 P1 C6 C8 165.6(3) .
Rh1 P1 C6 C8 -65.7(3) .
N1 P1 C6 C9 -69.4(4) .
C10 P1 C6 C9 43.3(4) .
Rh1 P1 C6 C9 172.0(3) .
N1 P1 C10 C12 -84.0(4) .
C6 P1 C10 C12 163.0(3) .
Rh1 P1 C10 C12 39.4(4) .
N1 P1 C10 C13 33.9(4) .
C6 P1 C10 C13 -79.1(4) .
Rh1 P1 C10 C13 157.3(3) .
N1 P1 C10 C11 156.9(3) .
C6 P1 C10 C11 43.8(4) .
Rh1 P1 C10 C11 -79.7(4) .
C34 Rh1 P2 N21 -28.3(2) .
P1 Rh1 P2 N21 -72.2(4) .
Cl1 Rh1 P2 N21 147.71(16) .
C34 Rh1 P2 C26 86.4(2) .
P1 Rh1 P2 C26 42.5(4) .
Cl1 Rh1 P2 C26 -97.63(15) .
C34 Rh1 P2 C30 -149.1(2) .
P1 Rh1 P2 C30 167.0(4) .
Cl1 Rh1 P2 C30 26.85(19) .
C26 P2 N21 C25 -165.6(4) .
C30 P2 N21 C25 77.9(4) .
Rh1 P2 N21 C25 -51.4(4) .
C26 P2 N21 C22 33.0(5) .
C30 P2 N21 C22 -83.5(5) .
Rh1 P2 N21 C22 147.2(4) .
C25 N21 C22 C23 25.3(6) .
P2 N21 C22 C23 -171.2(5) .
N21 C22 C23 C24 -9.9(8) .
C22 C23 C24 C25 -8.9(8) .
C22 N21 C25 C24 -31.0(6) .
P2 N21 C25 C24 163.8(4) .
C23 C24 C25 N21 24.3(7) .
N21 P2 C26 C29 -70.6(4) .
C30 P2 C26 C29 42.0(4) .
Rh1 P2 C26 C29 171.9(3) .
N21 P2 C26 C27 53.2(4) .
C30 P2 C26 C27 165.7(3) .
Rh1 P2 C26 C27 -64.3(3) .
N21 P2 C26 C28 167.9(3) .
C30 P2 C26 C28 -79.5(3) .
Rh1 P2 C26 C28 50.5(3) .
N21 P2 C30 C33 -79.5(4) .
C26 P2 C30 C33 166.6(3) .
Rh1 P2 C30 C33 44.3(4) .
N21 P2 C30 C31 160.1(3) .
C26 P2 C30 C31 46.2(4) .
Rh1 P2 C30 C31 -76.1(4) .
N21 P2 C30 C32 37.2(4) .
C26 P2 C30 C32 -76.6(4) .
Rh1 P2 C30 C32 161.1(3) .
P1 Rh1 C34 O34 -129(21) .
P2 Rh1 C34 O34 55(21) .
Cl1 Rh1 C34 O34 -31(23) .
C54 Rh2 P3 N41 -25.09(15) .
P3 Rh2 P3 N41 -25.10(15) 2_556
Cl2 Rh2 P3 N41 154.91(15) .
C54 Rh2 P3 C46 88.72(15) .
P3 Rh2 P3 C46 88.72(16) 2_556
Cl2 Rh2 P3 C46 -91.28(15) .
C54 Rh2 P3 C50 -146.27(19) .
P3 Rh2 P3 C50 -146.28(19) 2_556
Cl2 Rh2 P3 C50 33.73(19) .
C46 P3 N41 C42 -166.6(4) .
C50 P3 N41 C42 76.7(4) .
Rh2 P3 N41 C42 -52.4(4) .
C46 P3 N41 C45 34.1(5) .
C50 P3 N41 C45 -82.6(4) .
Rh2 P3 N41 C45 148.3(4) .
C45 N41 C42 C43 -30.6(5) .
P3 N41 C42 C43 166.1(4) .
N41 C42 C43 C44 34.8(6) .
C42 C43 C44 C45 -26.0(8) .
C42 N41 C45 C44 14.5(6) .
P3 N41 C45 C44 176.0(4) .
C43 C44 C45 N41 7.4(7) .
N41 P3 C46 C48 -69.5(4) .
C50 P3 C46 C48 43.2(4) .
Rh2 P3 C46 C48 173.1(3) .
N41 P3 C46 C47 53.7(3) .
C50 P3 C46 C47 166.4(3) .
Rh2 P3 C46 C47 -63.7(3) .
N41 P3 C46 C49 168.3(3) .
C50 P3 C46 C49 -79.1(4) .
Rh2 P3 C46 C49 50.8(3) .
N41 P3 C50 C53 157.3(4) .
C46 P3 C50 C53 44.3(4) .
Rh2 P3 C50 C53 -78.5(4) .
N41 P3 C50 C51 34.3(4) .
C46 P3 C50 C51 -78.7(4) .
Rh2 P3 C50 C51 158.5(3) .
N41 P3 C50 C52 -84.2(4) .
C46 P3 C50 C52 162.7(4) .
Rh2 P3 C50 C52 39.9(4) .
P3 Rh2 C54 O54 -117(100) 2_556
P3 Rh2 C54 O54 63(100) .
Cl2 Rh2 C54 O54 0(100) .
